data_4518771
loop_
_publ_author_name
'Zeng, Ziyu'
'Kociok-K\"ohn, Gabriele'
'Woodman, Timothy J.'
'Rowan, Michael G.'
'Blagbrough, Ian S.'

_publ_section_title
;
 The <sup>1</sup>H NMR Spectroscopic Effect of Steric Compression Is Found
 in [3.3.1]Oxa- and Azabicycles and Their Analogues.
;
_journal_issue 19
_journal_name_full 'ACS omega'
_journal_page_first 12769
_journal_page_last 12786
_journal_paper_doi 10.1021/acsomega.1c01093
_journal_volume 6
_journal_year 2021
_chemical_formula_sum 'C19 H25 N5 O6'
_chemical_formula_weight 419.44
_space_group_crystal_system monoclinic
_space_group_IT_number 15
_space_group_name_Hall '-I 2ya'
_space_group_name_H-M_alt 'I 1 2/a 1'
_atom_sites_solution_hydrogens mixed
_audit_creation_method SHELXL-2016/6
_cell_angle_alpha 90
_cell_angle_beta 95.548(6)
_cell_angle_gamma 90
_cell_formula_units_Z 8
_cell_length_a 26.8708(18)
_cell_length_b 7.3323(7)
_cell_length_c 20.6528(14)
_cell_measurement_reflns_used 3541
_cell_measurement_temperature 150(2)
_cell_measurement_theta_max 72.7520
_cell_measurement_theta_min 4.2910
_cell_volume 4050.1(5)
_computing_cell_refinement 'CrysAlisPro 1.171.38.46 (Rigaku OD, 2015)'
_computing_data_collection 'CrysAlisPro 1.171.38.46 (Rigaku OD, 2015)'
_computing_data_reduction 'CrysAlisPro 1.171.38.46 (Rigaku OD, 2015)'
_computing_molecular_graphics 'ORTEP3 for Windows - Farrugia, L. J. J. Appl. Crystallogr. 1997, 30, 565'
_computing_publication_material
;
 'WinGX publication routines, Farrugia, 
 L. J., J. Appl. Crystallogr., 1999, 32, 837-838
;
_computing_structure_refinement
;
 SHELXL-2016/6 (Sheldrick, 2016)
 Sheldrick GM (2008) Acta Crystallogr A64:112--122 and 
 C. B. H\"ubschle, G. M. Sheldrick and B. Dittrich
 ShelXle: a Qt graphical user interface for SHELXL
 J. Appl. Cryst., 44, (2011) 1281-1284.
;
_computing_structure_solution
; 
 SHELXT
 Sheldrick, G. M. (2008). Acta Cryst. A64, 112-122.
;
_diffrn_ambient_environment N~2~
_diffrn_ambient_temperature 150.00(10)
_diffrn_detector 'CCD plate'
_diffrn_detector_area_resol_mean 8.1150
_diffrn_detector_type EosS2
_diffrn_measured_fraction_theta_full 1.000
_diffrn_measured_fraction_theta_max 0.983
_diffrn_measurement_device 'four-circle diffractometer'
_diffrn_measurement_device_type 'SuperNova, Dual, Cu at zero, EosS2'
_diffrn_measurement_method '\w scans'
_diffrn_radiation_monochromator mirror
_diffrn_radiation_probe x-ray
_diffrn_radiation_type 'Cu K\a'
_diffrn_radiation_wavelength 1.54184
_diffrn_reflns_av_R_equivalents 0.0446
_diffrn_reflns_av_unetI/netI 0.0453
_diffrn_reflns_Laue_measured_fraction_full 1.000
_diffrn_reflns_Laue_measured_fraction_max 0.983
_diffrn_reflns_limit_h_max 31
_diffrn_reflns_limit_h_min -33
_diffrn_reflns_limit_k_max 8
_diffrn_reflns_limit_k_min -7
_diffrn_reflns_limit_l_max 25
_diffrn_reflns_limit_l_min -22
_diffrn_reflns_number 13152
_diffrn_reflns_point_group_measured_fraction_full 1.000
_diffrn_reflns_point_group_measured_fraction_max 0.983
_diffrn_reflns_theta_full 67.684
_diffrn_reflns_theta_max 73.477
_diffrn_reflns_theta_min 3.305
_diffrn_source 'micro-focus sealed X-ray tube'
_diffrn_source_type 'SuperNova (Cu) X-ray Source'
_exptl_absorpt_coefficient_mu 0.872
_exptl_absorpt_correction_T_max 1.00000
_exptl_absorpt_correction_T_min 0.84944
_exptl_absorpt_correction_type multi-scan
_exptl_absorpt_process_details
;
CrysAlisPro 1.171.38.46 (Rigaku Oxford Diffraction, 2015)
Empirical absorption correction using spherical harmonics,
 implemented in SCALE3 ABSPACK scaling algorithm.
;
_exptl_crystal_colour yellow
_exptl_crystal_density_diffrn 1.376
_exptl_crystal_description plate
_exptl_crystal_F_000 1776
_exptl_crystal_size_max 0.100
_exptl_crystal_size_mid 0.080
_exptl_crystal_size_min 0.020
_refine_diff_density_max 0.421
_refine_diff_density_min -0.227
_refine_diff_density_rms 0.051
_refine_ls_extinction_method none
_refine_ls_goodness_of_fit_ref 1.020
_refine_ls_hydrogen_treatment mixed
_refine_ls_matrix_type full
_refine_ls_number_parameters 277
_refine_ls_number_reflns 4023
_refine_ls_number_restraints 0
_refine_ls_restrained_S_all 1.020
_refine_ls_R_factor_all 0.0744
_refine_ls_R_factor_gt 0.0537
_refine_ls_shift/su_max 0.000
_refine_ls_shift/su_mean 0.000
_refine_ls_structure_factor_coef Fsqd
_refine_ls_weighting_details 'w=1/[\s^2^(Fo^2^)+(0.0746P)^2^+2.2881P] where P=(Fo^2^+2Fc^2^)/3'
_refine_ls_weighting_scheme calc
_refine_ls_wR_factor_gt 0.1391
_refine_ls_wR_factor_ref 0.1534
_reflns_Friedel_coverage 0.000
_reflns_number_gt 3045
_reflns_number_total 4023
_reflns_threshold_expression 'I > 2\s(I)'
_cod_data_source_file ao1c01093_si_005.cif
_cod_data_source_block s17phar5
_cod_original_sg_symbol_H-M 'I 2/a'
_cod_database_code 4518771
_shelx_shelxl_version_number 2016/6
_shelx_space_group_comment
;
The symmetry employed for this shelxl refinement is uniquely defined
by the following loop, which should always be used as a source of
symmetry information in preference to the above space-group names.
They are only intended as comments.
;
_shelx_estimated_absorpt_t_min 0.918
_shelx_estimated_absorpt_t_max 0.983
_oxdiff_exptl_absorpt_empirical_full_min 0.556
_oxdiff_exptl_absorpt_empirical_full_max 2.037
_oxdiff_exptl_absorpt_empirical_details
;
Empirical correction (ABSPACK) includes:
- Absorption correction using spherical harmonics
- Frame scaling
;

loop_
_space_group_symop_operation_xyz
'x, y, z'
'-x+1/2, y, -z'
'x+1/2, y+1/2, z+1/2'
'-x+1, y+1/2, -z+1/2'
'-x, -y, -z'
'x-1/2, -y, z'
'-x+1/2, -y+1/2, -z+1/2'
'x, -y+1/2, z+1/2'

loop_
_atom_site_label
_atom_site_type_symbol
_atom_site_fract_x
_atom_site_fract_y
_atom_site_fract_z
_atom_site_U_iso_or_equiv
_atom_site_adp_type
_atom_site_occupancy
_atom_site_site_symmetry_order
_atom_site_calc_flag
_atom_site_refinement_flags_posn
_atom_site_refinement_flags_adp
_atom_site_refinement_flags_occupancy
_atom_site_disorder_assembly
_atom_site_disorder_group
O1 O 0.33873(7) 0.2649(3) 0.49069(8) 0.0460(5) Uani 1 1 d . . . . .
C1 C 0.55915(11) 0.4766(5) 0.58965(14) 0.0632(9) Uani 1 1 d . . . . .
H1A H 0.588917 0.548354 0.604202 0.095 Uiso 1 1 calc R U . . .
H1B H 0.535692 0.552417 0.562130 0.095 Uiso 1 1 calc R U . . .
H1C H 0.568929 0.370983 0.564689 0.095 Uiso 1 1 calc R U . . .
N1 N 0.49253(7) 0.2878(3) 0.63196(9) 0.0320(4) Uani 1 1 d . . . . .
O2 O 0.35772(6) 0.5035(2) 0.55544(8) 0.0375(4) Uani 1 1 d . . . . .
C2 C 0.53420(9) 0.4114(4) 0.64853(12) 0.0403(6) Uani 1 1 d . . . . .
H2A H 0.559413 0.348768 0.678861 0.048 Uiso 1 1 calc R U . . .
H2B H 0.521980 0.518655 0.671411 0.048 Uiso 1 1 calc R U . . .
N2 N 0.34451(6) 0.1639(2) 0.64007(8) 0.0280(4) Uani 1 1 d . . . . .
O3 O 0.33845(6) -0.0704(3) 0.80875(8) 0.0415(4) Uani 1 1 d . . . . .
C3 C 0.47618(8) 0.2023(3) 0.69037(10) 0.0326(5) Uani 1 1 d . . . . .
H3A H 0.464899 0.298211 0.719364 0.039 Uiso 1 1 calc R U . . .
H3B H 0.504874 0.138397 0.714047 0.039 Uiso 1 1 calc R U . . .
N3 N 0.32869(7) 0.0801(3) 0.69443(9) 0.0291(4) Uani 1 1 d . . . . .
H3 H 0.3488(10) 0.031(4) 0.7236(13) 0.036(7) Uiso 1 1 d . . . . .
N4 N 0.29261(7) -0.0745(3) 0.81131(8) 0.0311(4) Uani 1 1 d . . . . .
O4 O 0.27383(7) -0.1327(3) 0.85871(8) 0.0467(5) Uani 1 1 d . . . . .
C4 C 0.43348(8) 0.0657(3) 0.67430(11) 0.0329(5) Uani 1 1 d . . . . .
H4 H 0.421057 0.022603 0.715767 0.040 Uiso 1 1 calc R U . . .
O5 O 0.10907(6) -0.0765(3) 0.76041(9) 0.0504(5) Uani 1 1 d . . . . .
C5 C 0.44841(9) -0.1010(3) 0.63506(14) 0.0430(6) Uani 1 1 d . . . . .
H5A H 0.476597 -0.164499 0.659999 0.052 Uiso 1 1 calc R U . . .
H5B H 0.419863 -0.186835 0.629728 0.052 Uiso 1 1 calc R U . . .
N5 N 0.12271(7) 0.0124(3) 0.71512(11) 0.0428(5) Uani 1 1 d . . . . .
C9 C 0.39123(8) 0.1574(3) 0.63340(10) 0.0272(4) Uani 1 1 d . . . . .
C8 C 0.40917(8) 0.2418(3) 0.57283(10) 0.0294(5) Uani 1 1 d . . . . .
C7 C 0.42808(9) 0.0844(3) 0.53138(12) 0.0390(5) Uani 1 1 d . . . . .
H7A H 0.398707 0.016633 0.511192 0.047 Uiso 1 1 calc R U . . .
H7B H 0.445381 0.138315 0.495743 0.047 Uiso 1 1 calc R U . . .
O6 O 0.09387(7) 0.0847(4) 0.67375(12) 0.0730(7) Uani 1 1 d . . . . .
C6 C 0.46363(10) -0.0518(4) 0.56838(13) 0.0443(6) Uani 1 1 d . . . . .
H6A H 0.464884 -0.164518 0.542186 0.053 Uiso 1 1 calc R U . . .
H6B H 0.497705 0.000920 0.573489 0.053 Uiso 1 1 calc R U . . .
C10 C 0.45033(8) 0.3791(3) 0.59540(11) 0.0327(5) Uani 1 1 d . . . . .
H10A H 0.462011 0.441127 0.557064 0.039 Uiso 1 1 calc R U . . .
H10B H 0.436569 0.472903 0.623195 0.039 Uiso 1 1 calc R U . . .
C11 C 0.36493(8) 0.3349(3) 0.53427(10) 0.0326(5) Uani 1 1 d . . . . .
C12 C 0.31192(10) 0.5921(4) 0.52803(14) 0.0498(7) Uani 1 1 d . . . . .
H12A H 0.282358 0.522363 0.539126 0.060 Uiso 1 1 calc R U . . .
H12B H 0.311145 0.598867 0.480067 0.060 Uiso 1 1 calc R U . . .
C13 C 0.31144(10) 0.7796(4) 0.55644(15) 0.0534(7) Uani 1 1 d . . . . .
H13A H 0.278829 0.836345 0.544507 0.080 Uiso 1 1 calc R U . . .
H13B H 0.337712 0.853279 0.539515 0.080 Uiso 1 1 calc R U . . .
H13C H 0.317475 0.771912 0.603925 0.080 Uiso 1 1 calc R U . . .
C14 C 0.27926(8) 0.0649(3) 0.70008(10) 0.0259(4) Uani 1 1 d . . . . .
C15 C 0.26020(8) -0.0103(3) 0.75599(10) 0.0266(4) Uani 1 1 d . . . . .
C16 C 0.20897(8) -0.0268(3) 0.76061(10) 0.0291(4) Uani 1 1 d . . . . .
H16 H 0.196927 -0.077628 0.798429 0.035 Uiso 1 1 calc R U . . .
C17 C 0.17633(8) 0.0312(3) 0.70991(11) 0.0314(5) Uani 1 1 d . . . . .
C18 C 0.19309(8) 0.1076(3) 0.65396(11) 0.0319(5) Uani 1 1 d . . . . .
H18 H 0.169765 0.148252 0.619471 0.038 Uiso 1 1 calc R U . . .
C19 C 0.24346(8) 0.1236(3) 0.64918(10) 0.0298(5) Uani 1 1 d . . . . .
H19 H 0.254684 0.175089 0.610957 0.036 Uiso 1 1 calc R U . . .

loop_
_atom_site_aniso_label
_atom_site_aniso_U_11
_atom_site_aniso_U_22
_atom_site_aniso_U_33
_atom_site_aniso_U_23
_atom_site_aniso_U_13
_atom_site_aniso_U_12
O1 0.0438(10) 0.0590(11) 0.0319(9) -0.0060(8) -0.0141(7) -0.0016(8)
C1 0.0471(17) 0.090(2) 0.0493(17) 0.0204(16) -0.0112(13) -0.0319(16)
N1 0.0261(9) 0.0395(10) 0.0297(10) 0.0063(8) -0.0016(7) -0.0018(8)
O2 0.0294(8) 0.0449(9) 0.0355(9) 0.0022(7) -0.0103(7) 0.0025(7)
C2 0.0368(13) 0.0461(14) 0.0356(13) 0.0039(10) -0.0084(10) -0.0047(10)
N2 0.0267(9) 0.0346(10) 0.0227(8) 0.0005(7) 0.0018(7) -0.0018(7)
O3 0.0272(8) 0.0594(11) 0.0366(9) 0.0114(8) -0.0029(7) 0.0012(7)
C3 0.0264(11) 0.0436(12) 0.0269(11) 0.0037(9) -0.0021(8) 0.0038(9)
N3 0.0235(9) 0.0382(10) 0.0255(9) 0.0034(7) 0.0020(7) 0.0013(7)
N4 0.0315(10) 0.0363(10) 0.0251(9) 0.0008(7) 0.0000(7) -0.0009(8)
O4 0.0425(10) 0.0712(13) 0.0262(8) 0.0127(8) 0.0027(7) -0.0030(9)
C4 0.0257(11) 0.0411(12) 0.0324(12) 0.0089(9) 0.0055(9) 0.0038(9)
O5 0.0326(9) 0.0751(13) 0.0450(11) 0.0012(9) 0.0117(8) -0.0095(9)
C5 0.0318(12) 0.0367(13) 0.0603(16) 0.0039(11) 0.0032(11) 0.0038(10)
N5 0.0258(10) 0.0569(13) 0.0459(12) -0.0018(10) 0.0043(9) -0.0002(9)
C9 0.0246(10) 0.0326(11) 0.0241(10) -0.0013(8) 0.0003(8) 0.0004(8)
C8 0.0255(10) 0.0388(12) 0.0234(10) 0.0012(8) -0.0002(8) -0.0012(9)
C7 0.0334(12) 0.0522(15) 0.0322(12) -0.0079(10) 0.0075(9) 0.0013(11)
O6 0.0272(10) 0.112(2) 0.0782(16) 0.0341(14) -0.0023(10) 0.0078(11)
C6 0.0385(13) 0.0428(14) 0.0528(15) -0.0103(11) 0.0116(12) 0.0009(11)
C10 0.0294(11) 0.0398(12) 0.0278(11) 0.0067(9) -0.0026(9) -0.0037(9)
C11 0.0278(11) 0.0465(13) 0.0229(10) 0.0037(9) -0.0002(8) -0.0043(9)
C12 0.0350(13) 0.0577(16) 0.0526(16) 0.0021(13) -0.0162(12) 0.0046(12)
C13 0.0370(14) 0.0495(16) 0.071(2) 0.0056(14) -0.0093(13) 0.0010(12)
C14 0.0249(10) 0.0275(10) 0.0250(10) -0.0017(8) 0.0009(8) 0.0014(8)
C15 0.0255(10) 0.0308(10) 0.0230(10) -0.0031(8) 0.0004(8) 0.0016(8)
C16 0.0291(11) 0.0321(11) 0.0269(10) -0.0024(8) 0.0062(8) -0.0028(8)
C17 0.0218(10) 0.0369(12) 0.0355(12) -0.0044(9) 0.0026(9) -0.0001(8)
C18 0.0261(11) 0.0368(12) 0.0319(11) 0.0012(9) -0.0029(9) 0.0030(9)
C19 0.0288(11) 0.0336(11) 0.0268(10) 0.0036(8) 0.0011(8) 0.0002(8)

loop_
_atom_type_symbol
_atom_type_description
_atom_type_scat_dispersion_real
_atom_type_scat_dispersion_imag
_atom_type_scat_source
C C 0.0181 0.0091 'International Tables Vol C Tables 4.2.6.8 and 6.1.1.4'
H H 0.0000 0.0000 'International Tables Vol C Tables 4.2.6.8 and 6.1.1.4'
N N 0.0311 0.0180 'International Tables Vol C Tables 4.2.6.8 and 6.1.1.4'
O O 0.0492 0.0322 'International Tables Vol C Tables 4.2.6.8 and 6.1.1.4'

loop_
_geom_angle_atom_site_label_1
_geom_angle_atom_site_label_2
_geom_angle_atom_site_label_3
_geom_angle
_geom_angle_site_symmetry_1
_geom_angle_site_symmetry_3
_geom_angle_publ_flag
C2 C1 H1A 109.5 . . ?
C2 C1 H1B 109.5 . . ?
H1A C1 H1B 109.5 . . ?
C2 C1 H1C 109.5 . . ?
H1A C1 H1C 109.5 . . ?
H1B C1 H1C 109.5 . . ?
C2 N1 C10 112.12(18) . . ?
C2 N1 C3 110.98(17) . . ?
C10 N1 C3 110.00(17) . . ?
C11 O2 C12 115.50(18) . . ?
N1 C2 C1 113.3(2) . . ?
N1 C2 H2A 108.9 . . ?
C1 C2 H2A 108.9 . . ?
N1 C2 H2B 108.9 . . ?
C1 C2 H2B 108.9 . . ?
H2A C2 H2B 107.7 . . ?
C9 N2 N3 116.98(18) . . ?
N1 C3 C4 112.25(17) . . ?
N1 C3 H3A 109.2 . . ?
C4 C3 H3A 109.2 . . ?
N1 C3 H3B 109.2 . . ?
C4 C3 H3B 109.2 . . ?
H3A C3 H3B 107.9 . . ?
C14 N3 N2 119.30(18) . . ?
C14 N3 H3 117.9(17) . . ?
N2 N3 H3 122.7(17) . . ?
O4 N4 O3 122.20(19) . . ?
O4 N4 C15 118.88(18) . . ?
O3 N4 C15 118.91(18) . . ?
C9 C4 C3 109.71(18) . . ?
C9 C4 C5 106.23(19) . . ?
C3 C4 C5 113.84(19) . . ?
C9 C4 H4 109.0 . . ?
C3 C4 H4 109.0 . . ?
C5 C4 H4 109.0 . . ?
C6 C5 C4 113.3(2) . . ?
C6 C5 H5A 108.9 . . ?
C4 C5 H5A 108.9 . . ?
C6 C5 H5B 108.9 . . ?
C4 C5 H5B 108.9 . . ?
H5A C5 H5B 107.7 . . ?
O6 N5 O5 123.4(2) . . ?
O6 N5 C17 118.2(2) . . ?
O5 N5 C17 118.4(2) . . ?
N2 C9 C4 130.68(19) . . ?
N2 C9 C8 117.92(18) . . ?
C4 C9 C8 111.25(17) . . ?
C9 C8 C11 108.62(17) . . ?
C9 C8 C10 107.15(17) . . ?
C11 C8 C10 111.54(18) . . ?
C9 C8 C7 107.38(18) . . ?
C11 C8 C7 108.96(18) . . ?
C10 C8 C7 113.01(18) . . ?
C6 C7 C8 115.53(19) . . ?
C6 C7 H7A 108.4 . . ?
C8 C7 H7A 108.4 . . ?
C6 C7 H7B 108.4 . . ?
C8 C7 H7B 108.4 . . ?
H7A C7 H7B 107.5 . . ?
C5 C6 C7 113.4(2) . . ?
C5 C6 H6A 108.9 . . ?
C7 C6 H6A 108.9 . . ?
C5 C6 H6B 108.9 . . ?
C7 C6 H6B 108.9 . . ?
H6A C6 H6B 107.7 . . ?
N1 C10 C8 110.88(18) . . ?
N1 C10 H10A 109.5 . . ?
C8 C10 H10A 109.5 . . ?
N1 C10 H10B 109.5 . . ?
C8 C10 H10B 109.5 . . ?
H10A C10 H10B 108.1 . . ?
O1 C11 O2 123.3(2) . . ?
O1 C11 C8 124.7(2) . . ?
O2 C11 C8 112.00(18) . . ?
O2 C12 C13 107.2(2) . . ?
O2 C12 H12A 110.3 . . ?
C13 C12 H12A 110.3 . . ?
O2 C12 H12B 110.3 . . ?
C13 C12 H12B 110.3 . . ?
H12A C12 H12B 108.5 . . ?
C12 C13 H13A 109.5 . . ?
C12 C13 H13B 109.5 . . ?
H13A C13 H13B 109.5 . . ?
C12 C13 H13C 109.5 . . ?
H13A C13 H13C 109.5 . . ?
H13B C13 H13C 109.5 . . ?
N3 C14 C15 122.55(19) . . ?
N3 C14 C19 120.84(19) . . ?
C15 C14 C19 116.61(19) . . ?
C16 C15 C14 121.72(19) . . ?
C16 C15 N4 116.14(19) . . ?
C14 C15 N4 122.14(18) . . ?
C17 C16 C15 119.0(2) . . ?
C17 C16 H16 120.5 . . ?
C15 C16 H16 120.5 . . ?
C16 C17 C18 121.6(2) . . ?
C16 C17 N5 118.6(2) . . ?
C18 C17 N5 119.8(2) . . ?
C19 C18 C17 119.5(2) . . ?
C19 C18 H18 120.2 . . ?
C17 C18 H18 120.2 . . ?
C18 C19 C14 121.5(2) . . ?
C18 C19 H19 119.2 . . ?
C14 C19 H19 119.2 . . ?

loop_
_geom_bond_atom_site_label_1
_geom_bond_atom_site_label_2
_geom_bond_distance
_geom_bond_site_symmetry_2
_geom_bond_publ_flag
O1 C11 1.203(3) . ?
C1 C2 1.521(4) . ?
C1 H1A 0.9800 . ?
C1 H1B 0.9800 . ?
C1 H1C 0.9800 . ?
N1 C2 1.455(3) . ?
N1 C10 1.463(3) . ?
N1 C3 1.464(3) . ?
O2 C11 1.331(3) . ?
O2 C12 1.457(3) . ?
C2 H2A 0.9900 . ?
C2 H2B 0.9900 . ?
N2 C9 1.277(3) . ?
N2 N3 1.382(2) . ?
O3 N4 1.238(2) . ?
C3 C4 1.535(3) . ?
C3 H3A 0.9900 . ?
C3 H3B 0.9900 . ?
N3 C14 1.349(3) . ?
N3 H3 0.85(3) . ?
N4 O4 1.221(2) . ?
N4 C15 1.447(3) . ?
C4 C9 1.506(3) . ?
C4 C5 1.541(3) . ?
C4 H4 1.0000 . ?
O5 N5 1.225(3) . ?
C5 C6 1.518(4) . ?
C5 H5A 0.9900 . ?
C5 H5B 0.9900 . ?
N5 O6 1.218(3) . ?
N5 C17 1.462(3) . ?
C9 C8 1.516(3) . ?
C8 C11 1.527(3) . ?
C8 C10 1.534(3) . ?
C8 C7 1.551(3) . ?
C7 C6 1.534(4) . ?
C7 H7A 0.9900 . ?
C7 H7B 0.9900 . ?
C6 H6A 0.9900 . ?
C6 H6B 0.9900 . ?
C10 H10A 0.9900 . ?
C10 H10B 0.9900 . ?
C12 C13 1.495(4) . ?
C12 H12A 0.9900 . ?
C12 H12B 0.9900 . ?
C13 H13A 0.9800 . ?
C13 H13B 0.9800 . ?
C13 H13C 0.9800 . ?
C14 C15 1.419(3) . ?
C14 C19 1.421(3) . ?
C15 C16 1.394(3) . ?
C16 C17 1.367(3) . ?
C16 H16 0.9500 . ?
C17 C18 1.397(3) . ?
C18 C19 1.372(3) . ?
C18 H18 0.9500 . ?
C19 H19 0.9500 . ?

loop_
_geom_hbond_atom_site_label_D
_geom_hbond_atom_site_label_H
_geom_hbond_atom_site_label_A
_geom_hbond_distance_DH
_geom_hbond_distance_HA
_geom_hbond_distance_DA
_geom_hbond_angle_DHA
_geom_hbond_site_symmetry_A
N3 H3 O3 0.85(3) 1.95(3) 2.596(2) 132(2) .

loop_
_geom_torsion_atom_site_label_1
_geom_torsion_atom_site_label_2
_geom_torsion_atom_site_label_3
_geom_torsion_atom_site_label_4
_geom_torsion
_geom_torsion_site_symmetry_1
_geom_torsion_site_symmetry_2
_geom_torsion_site_symmetry_3
_geom_torsion_site_symmetry_4
_geom_torsion_publ_flag
C10 N1 C2 C1 -67.4(3) . . . . ?
C3 N1 C2 C1 169.1(2) . . . . ?
C2 N1 C3 C4 -177.91(19) . . . . ?
C10 N1 C3 C4 57.4(2) . . . . ?
C9 N2 N3 C14 -172.55(19) . . . . ?
N1 C3 C4 C9 -54.1(2) . . . . ?
N1 C3 C4 C5 64.8(3) . . . . ?
C9 C4 C5 C6 57.7(3) . . . . ?
C3 C4 C5 C6 -63.1(3) . . . . ?
N3 N2 C9 C4 2.6(3) . . . . ?
N3 N2 C9 C8 177.64(18) . . . . ?
C3 C4 C9 N2 -129.5(2) . . . . ?
C5 C4 C9 N2 107.0(3) . . . . ?
C3 C4 C9 C8 55.2(2) . . . . ?
C5 C4 C9 C8 -68.3(2) . . . . ?
N2 C9 C8 C11 5.0(3) . . . . ?
C4 C9 C8 C11 -179.04(18) . . . . ?
N2 C9 C8 C10 125.6(2) . . . . ?
C4 C9 C8 C10 -58.4(2) . . . . ?
N2 C9 C8 C7 -112.7(2) . . . . ?
C4 C9 C8 C7 63.3(2) . . . . ?
C9 C8 C7 C6 -48.3(3) . . . . ?
C11 C8 C7 C6 -165.7(2) . . . . ?
C10 C8 C7 C6 69.7(3) . . . . ?
C4 C5 C6 C7 -45.3(3) . . . . ?
C8 C7 C6 C5 40.8(3) . . . . ?
C2 N1 C10 C8 174.36(18) . . . . ?
C3 N1 C10 C8 -61.6(2) . . . . ?
C9 C8 C10 N1 61.5(2) . . . . ?
C11 C8 C10 N1 -179.71(17) . . . . ?
C7 C8 C10 N1 -56.5(2) . . . . ?
C12 O2 C11 O1 7.5(3) . . . . ?
C12 O2 C11 C8 -171.1(2) . . . . ?
C9 C8 C11 O1 -93.8(3) . . . . ?
C10 C8 C11 O1 148.4(2) . . . . ?
C7 C8 C11 O1 22.9(3) . . . . ?
C9 C8 C11 O2 84.8(2) . . . . ?
C10 C8 C11 O2 -33.0(2) . . . . ?
C7 C8 C11 O2 -158.49(19) . . . . ?
C11 O2 C12 C13 -178.7(2) . . . . ?
N2 N3 C14 C15 -176.47(19) . . . . ?
N2 N3 C14 C19 4.0(3) . . . . ?
N3 C14 C15 C16 -179.2(2) . . . . ?
C19 C14 C15 C16 0.4(3) . . . . ?
N3 C14 C15 N4 0.7(3) . . . . ?
C19 C14 C15 N4 -179.77(19) . . . . ?
O4 N4 C15 C16 -2.3(3) . . . . ?
O3 N4 C15 C16 177.0(2) . . . . ?
O4 N4 C15 C14 177.8(2) . . . . ?
O3 N4 C15 C14 -2.9(3) . . . . ?
C14 C15 C16 C17 -0.1(3) . . . . ?
N4 C15 C16 C17 -179.93(19) . . . . ?
C15 C16 C17 C18 -0.5(3) . . . . ?
C15 C16 C17 N5 179.7(2) . . . . ?
O6 N5 C17 C16 170.9(2) . . . . ?
O5 N5 C17 C16 -9.8(3) . . . . ?
O6 N5 C17 C18 -9.0(4) . . . . ?
O5 N5 C17 C18 170.4(2) . . . . ?
C16 C17 C18 C19 0.6(3) . . . . ?
N5 C17 C18 C19 -179.5(2) . . . . ?
C17 C18 C19 C14 -0.3(3) . . . . ?
N3 C14 C19 C18 179.4(2) . . . . ?
C15 C14 C19 C18 -0.2(3) . . . . ?
